data_7006693
loop_
_publ_author_name
'Cohen, Claire T.'
'Thomas, Christophe M.'
'Peretti, Kathryn L.'
'Lobkovsky, Emil B.'
'Coates, Geoffrey W.'

_publ_section_title
;
 Copolymerization of cyclohexene oxide and carbon dioxide using
 (salen)Co(III) complexes: synthesis and characterization of
 syndiotactic poly(cyclohexene carbonate).
;
_journal_issue 1
_journal_name_full 'Dalton transactions (Cambridge, England : 2003)'
_journal_page_first 237
_journal_page_last 249
_journal_paper_doi 10.1039/b513107c
_journal_year 2006
_chemical_formula_sum 'C40 H61 Cl2 Co I N2 O2'
_chemical_formula_weight 858.64
_chemical_name_systematic
;
?
;
_space_group_IT_number 2
_symmetry_cell_setting triclinic
_symmetry_space_group_name_Hall '-P 1'
_symmetry_space_group_name_H-M 'P -1'
_atom_sites_solution_hydrogens mixed
_atom_sites_solution_primary direct
_atom_sites_solution_secondary difmap
_audit_creation_method SHELXL-97
_cell_angle_alpha 97.299(9)
_cell_angle_beta 105.834(9)
_cell_angle_gamma 106.802(9)
_cell_formula_units_Z 2
_cell_length_a 10.969(4)
_cell_length_b 12.522(5)
_cell_length_c 16.694(7)
_cell_measurement_temperature 173(2)
_cell_volume 2058.3(14)
_computing_cell_refinement 'Bruker SAINT'
_computing_data_collection 'Bruker SMART'
_computing_data_reduction 'Bruker SAINT'
_computing_molecular_graphics 'Bruker SHELXTL'
_computing_publication_material 'Bruker SHELXTL'
_computing_structure_refinement 'SHELXL-97 (Sheldrick, 1997)'
_computing_structure_solution 'SHELXS-97 (Sheldrick, 1990)'
_diffrn_ambient_temperature 173(2)
_diffrn_measured_fraction_theta_full 0.972
_diffrn_measured_fraction_theta_max 0.972
_diffrn_measurement_device_type 'Bruker 1K CCD area detector'
_diffrn_measurement_method '0.3 deg. omega scans'
_diffrn_radiation_monochromator graphite
_diffrn_radiation_source 'fine-focus sealed tube'
_diffrn_radiation_type MoK\a
_diffrn_radiation_wavelength 0.71073
_diffrn_reflns_av_R_equivalents 0.0491
_diffrn_reflns_av_sigmaI/netI 0.1098
_diffrn_reflns_limit_h_max 11
_diffrn_reflns_limit_h_min -12
_diffrn_reflns_limit_k_max 11
_diffrn_reflns_limit_k_min -14
_diffrn_reflns_limit_l_max 19
_diffrn_reflns_limit_l_min -19
_diffrn_reflns_number 10444
_diffrn_reflns_theta_full 24.71
_diffrn_reflns_theta_max 24.71
_diffrn_reflns_theta_min 2.04
_exptl_absorpt_coefficient_mu 1.331
_exptl_absorpt_correction_T_max 0.9364
_exptl_absorpt_correction_T_min 0.6181
_exptl_absorpt_correction_type SADABS
_exptl_crystal_colour black
_exptl_crystal_density_diffrn 1.385
_exptl_crystal_density_meas 0
_exptl_crystal_density_method 'not measured'
_exptl_crystal_description plate
_exptl_crystal_F_000 890
_exptl_crystal_size_max 0.40
_exptl_crystal_size_mid 0.15
_exptl_crystal_size_min 0.05
_refine_diff_density_max 0.690
_refine_diff_density_min -0.847
_refine_diff_density_rms 0.115
_refine_ls_extinction_method none
_refine_ls_goodness_of_fit_ref 0.881
_refine_ls_hydrogen_treatment mixed
_refine_ls_matrix_type full
_refine_ls_number_parameters 537
_refine_ls_number_reflns 6823
_refine_ls_number_restraints 159
_refine_ls_restrained_S_all 0.870
_refine_ls_R_factor_all 0.0995
_refine_ls_R_factor_gt 0.0563
_refine_ls_shift/su_max 0.275
_refine_ls_shift/su_mean 0.036
_refine_ls_structure_factor_coef Fsqd
_refine_ls_weighting_details 'calc w=1/[\s^2^(Fo^2^)+(0.1000P)^2^+0.0000P] where P=(Fo^2^+2Fc^2^)/3'
_refine_ls_weighting_scheme calc
_refine_ls_wR_factor_gt 0.1322
_refine_ls_wR_factor_ref 0.1537
_reflns_number_gt 4607
_reflns_number_total 6823
_reflns_threshold_expression >2sigma(I)
_cod_data_source_file b513107c.txt
_cod_data_source_block ct7
_cod_depositor_comments
;
The following automatic conversions were performed:
'_symmetry_cell_setting' value 'Triclinic' changed to 'triclinic'
according to '/home/saulius/struct/CIF-dictionaries/cif_core.dic'
dictionary named 'cif_core.dic' version 2.4.1 from 2010-06-29.

Automatic conversion script
Id: cif_fix_enum 1527 2010-12-29 10:47:43Z saulius 
;
_cod_original_sg_symbol_H-M P-1
_cod_original_formula_sum 'C36 H52 Co I N2 O2 * CH2Cl2, 1/2(C6H14)'
_cod_database_code 7006693

loop_
_symmetry_equiv_pos_as_xyz
'x, y, z'
'-x, -y, -z'

loop_
_atom_site_label
_atom_site_type_symbol
_atom_site_fract_x
_atom_site_fract_y
_atom_site_fract_z
_atom_site_U_iso_or_equiv
_atom_site_adp_type
_atom_site_occupancy
_atom_site_symmetry_multiplicity
_atom_site_calc_flag
_atom_site_refinement_flags
_atom_site_disorder_assembly
_atom_site_disorder_group
I1 I 0.37227(3) 0.16318(3) 0.37169(2) 0.02565(10) Uani 1 1 d . . .
Co1 Co 0.14843(6) 0.02485(6) 0.39392(4) 0.01667(17) Uani 1 1 d . A .
Cl1 Cl 0.4645(2) 0.0637(2) 0.10751(17) 0.0825(7) Uani 1 1 d . . .
Cl2 Cl 0.34419(18) 0.24010(16) 0.08062(12) 0.0560(5) Uani 1 1 d . . .
O1 O 0.1086(3) -0.1040(3) 0.3127(2) 0.0195(9) Uani 1 1 d . . .
O2 O 0.0264(3) 0.0640(3) 0.3121(2) 0.0197(9) Uani 1 1 d . . .
N1 N 0.2492(4) -0.0276(4) 0.4803(3) 0.0206(11) Uani 1 1 d . . .
N2 N 0.1418(4) 0.1245(4) 0.4845(3) 0.0251(12) Uani 1 1 d . . .
C1 C 0.3159(11) 0.0609(9) 0.5606(7) 0.014(3) Uani 0.472(12) 1 d PU A 1
H1A H 0.3830 0.1275 0.5514 0.017 Uiso 0.472(12) 1 calc PR A 1
C1 C 0.2605(12) 0.0297(10) 0.5691(7) 0.023(3) Uani 0.528(12) 1 d PU A 2
H1B H 0.1772 -0.0127 0.5809 0.028 Uiso 0.528(12) 1 calc PR A 2
C1S C 0.3410(6) 0.1200(6) 0.1232(4) 0.0439(18) Uani 1 1 d . . .
H1SB H 0.373(6) 0.131(5) 0.192(4) 0.06(2) Uiso 1 1 d . . .
H1SA H 0.266(8) 0.042(7) 0.093(5) 0.09(3) Uiso 1 1 d . . .
C2 C 0.3821(6) 0.0272(5) 0.6410(4) 0.0254(14) Uani 1 1 d U . .
H2B H 0.466(6) 0.032(5) 0.644(4) 0.05(2) Uiso 1 1 d . . .
H2A H 0.346(8) -0.015(7) 0.654(5) 0.08(3) Uiso 1 1 d . . .
C2S C 0.3930(8) -0.2988(7) 0.0605(5) 0.069(2) Uani 1 1 d U . .
H2S1 H 0.3760 -0.3206 0.1119 0.104 Uiso 1 1 calc R . .
H2S2 H 0.3248 -0.2677 0.0321 0.104 Uiso 1 1 calc R . .
H2S3 H 0.4826 -0.2406 0.0767 0.104 Uiso 1 1 calc R . .
C3 C 0.4314(11) 0.1228(10) 0.7167(7) 0.023(3) Uani 0.514(14) 1 d PU A 1
C3 C 0.3779(14) 0.0935(11) 0.7299(8) 0.028(3) Uani 0.486(14) 1 d PU A 2
C3S C 0.3863(7) -0.4044(7) -0.0004(5) 0.056(2) Uani 1 1 d U . .
H3SB H 0.309(5) -0.449(5) -0.001(3) 0.028(16) Uiso 1 1 d . . .
H3SA H 0.376(5) -0.402(5) -0.066(4) 0.036(17) Uiso 1 1 d . . .
C4 C 0.3708(11) 0.2120(10) 0.7209(7) 0.029(3) Uani 0.514(12) 1 d PU A 1
H4A H 0.4416 0.2861 0.7287 0.035 Uiso 0.514(12) 1 calc PR A 1
H4B H 0.3441 0.2149 0.7730 0.035 Uiso 0.514(12) 1 calc PR A 1
C4 C 0.3173(12) 0.1637(11) 0.7271(7) 0.022(3) Uani 0.486(12) 1 d PU A 2
H4C H 0.3822 0.2348 0.7681 0.026 Uiso 0.486(12) 1 calc PR A 2
H4D H 0.2455 0.1346 0.7521 0.026 Uiso 0.486(12) 1 calc PR A 2
C4S C 0.5002(7) -0.4511(6) 0.0308(5) 0.0490(19) Uani 1 1 d U . .
H4SB H 0.579(7) -0.385(6) 0.055(5) 0.08(3) Uiso 1 1 d . . .
H4SA H 0.496(6) -0.480(6) 0.086(4) 0.06(2) Uiso 1 1 d . . .
C5 C 0.2490(5) 0.2033(5) 0.6462(3) 0.0258(13) Uani 1 1 d U . .
H5B H 0.175(5) 0.193(5) 0.657(3) 0.028(16) Uiso 1 1 d . . .
H5A H 0.267(8) 0.273(7) 0.629(5) 0.10(3) Uiso 1 1 d . . .
C6 C 0.1967(10) 0.0955(9) 0.5711(6) 0.014(2) Uani 0.488(10) 1 d PU A 1
H6A H 0.1276 0.0307 0.5805 0.017 Uiso 0.488(10) 1 calc PR A 1
C6 C 0.2576(10) 0.1483(9) 0.5645(6) 0.017(2) Uani 0.512(10) 1 d PU A 2
H6B H 0.3425 0.1943 0.5561 0.020 Uiso 0.512(10) 1 calc PR A 2
C7 C 0.2904(5) -0.1148(5) 0.4702(3) 0.0255(14) Uani 1 1 d . A .
H7 H 0.336(6) -0.138(6) 0.527(4) 0.07(2) Uiso 1 1 d . . .
C8 C 0.2546(5) -0.1935(4) 0.3915(3) 0.0171(12) Uani 1 1 d . . .
C9 C 0.3082(5) -0.2840(4) 0.3918(3) 0.0188(13) Uani 1 1 d . A .
H9 H 0.367(4) -0.279(4) 0.445(3) 0.006(12) Uiso 1 1 d . . .
C10 C 0.2735(5) -0.3677(4) 0.3208(3) 0.0188(12) Uani 1 1 d . . .
C11 C 0.1818(5) -0.3578(4) 0.2450(3) 0.0211(13) Uani 1 1 d . A .
H11 H 0.165(4) -0.409(4) 0.199(3) 0.008(12) Uiso 1 1 d . . .
C12 C 0.1259(5) -0.2718(4) 0.2388(3) 0.0186(12) Uani 1 1 d . . .
C13 C 0.1634(5) -0.1854(4) 0.3154(3) 0.0185(12) Uani 1 1 d . A .
C14 C 0.3179(5) -0.4731(4) 0.3210(3) 0.0212(13) Uani 1 1 d . A .
C15 C 0.2011(6) -0.5723(5) 0.3253(5) 0.054(2) Uani 1 1 d . . .
H15A H 0.1304 -0.6003 0.2694 0.080 Uiso 1 1 calc R A .
H15B H 0.1646 -0.5457 0.3683 0.080 Uiso 1 1 calc R . .
H15C H 0.2336 -0.6343 0.3409 0.080 Uiso 1 1 calc R . .
C16 C 0.4407(6) -0.4548(5) 0.3976(4) 0.0349(16) Uani 1 1 d . . .
H16A H 0.4710 -0.5209 0.3922 0.052 Uiso 1 1 calc R A .
H16B H 0.4172 -0.4461 0.4501 0.052 Uiso 1 1 calc R . .
H16C H 0.5131 -0.3855 0.4000 0.052 Uiso 1 1 calc R . .
C17 C 0.3518(6) -0.5038(6) 0.2410(4) 0.0513(19) Uani 1 1 d . . .
H17A H 0.4243 -0.4389 0.2375 0.077 Uiso 1 1 calc R A .
H17B H 0.2719 -0.5219 0.1907 0.077 Uiso 1 1 calc R . .
H17C H 0.3813 -0.5705 0.2431 0.077 Uiso 1 1 calc R . .
C18 C 0.0316(5) -0.2665(5) 0.1544(3) 0.0214(13) Uani 1 1 d . A .
C19 C 0.0097(6) -0.3629(5) 0.0807(4) 0.0375(17) Uani 1 1 d . . .
H19A H -0.0505 -0.3550 0.0281 0.056 Uiso 1 1 calc R A .
H19B H -0.0308 -0.4367 0.0933 0.056 Uiso 1 1 calc R . .
H19C H 0.0964 -0.3588 0.0733 0.056 Uiso 1 1 calc R . .
C20 C 0.0914(6) -0.1539(5) 0.1306(3) 0.0291(15) Uani 1 1 d . . .
H20A H 0.1059 -0.0898 0.1764 0.044 Uiso 1 1 calc R A .
H20B H 0.0292 -0.1495 0.0774 0.044 Uiso 1 1 calc R . .
H20C H 0.1776 -0.1503 0.1225 0.044 Uiso 1 1 calc R . .
C21 C -0.1088(5) -0.2755(5) 0.1626(4) 0.0277(15) Uani 1 1 d . . .
H21A H -0.0983 -0.2136 0.2090 0.042 Uiso 1 1 calc R A .
H21B H -0.1489 -0.3495 0.1752 0.042 Uiso 1 1 calc R . .
H21C H -0.1676 -0.2691 0.1088 0.042 Uiso 1 1 calc R . .
C22 C 0.0692(5) 0.1907(5) 0.4781(3) 0.0255(14) Uani 1 1 d . A .
H22 H 0.065(7) 0.229(7) 0.528(5) 0.09(3) Uiso 1 1 d . . .
C23 C -0.0119(5) 0.2070(4) 0.4012(3) 0.0175(12) Uani 1 1 d . . .
C24 C -0.0230(5) 0.1475(4) 0.3206(3) 0.0182(13) Uani 1 1 d . A .
C25 C -0.0938(5) 0.1778(4) 0.2457(3) 0.0176(12) Uani 1 1 d . . .
C26 C -0.1520(5) 0.2590(4) 0.2584(3) 0.0211(13) Uani 1 1 d . A .
H26 H -0.202(4) 0.279(4) 0.212(3) 0.001(11) Uiso 1 1 d . . .
C27 C -0.1469(5) 0.3166(4) 0.3370(3) 0.0180(12) Uani 1 1 d . . .
C28 C -0.0768(5) 0.2888(4) 0.4092(3) 0.0188(12) Uani 1 1 d . A .
H28 H -0.072(5) 0.318(4) 0.465(3) 0.017(14) Uiso 1 1 d . . .
C29 C -0.0991(5) 0.1255(5) 0.1562(3) 0.0225(13) Uani 1 1 d . A .
C30 C -0.1762(5) -0.0047(5) 0.1322(3) 0.0279(15) Uani 1 1 d . . .
H30A H -0.2655 -0.0191 0.1384 0.042 Uiso 1 1 calc R A .
H30B H -0.1260 -0.0423 0.1701 0.042 Uiso 1 1 calc R . .
H30C H -0.1861 -0.0354 0.0729 0.042 Uiso 1 1 calc R . .
C31 C 0.0441(5) 0.1457(5) 0.1528(3) 0.0305(15) Uani 1 1 d . . .
H31A H 0.0395 0.1123 0.0952 0.046 Uiso 1 1 calc R A .
H31B H 0.0906 0.1097 0.1941 0.046 Uiso 1 1 calc R . .
H31C H 0.0937 0.2282 0.1668 0.046 Uiso 1 1 calc R . .
C32 C -0.1712(6) 0.1766(5) 0.0878(3) 0.0312(15) Uani 1 1 d . . .
H32A H -0.2631 0.1644 0.0888 0.047 Uiso 1 1 calc R A .
H32B H -0.1746 0.1394 0.0316 0.047 Uiso 1 1 calc R . .
H32C H -0.1223 0.2589 0.0991 0.047 Uiso 1 1 calc R . .
C33 C -0.2082(5) 0.4142(5) 0.3418(3) 0.0228(13) Uani 1 1 d . A .
C34 C -0.3493(5) 0.3751(6) 0.2767(4) 0.0407(17) Uani 1 1 d . . .
H34A H -0.3842 0.4388 0.2769 0.061 Uiso 1 1 calc R A .
H34B H -0.4088 0.3115 0.2916 0.061 Uiso 1 1 calc R . .
H34C H -0.3455 0.3498 0.2196 0.061 Uiso 1 1 calc R . .
C35 C -0.1130(6) 0.5158(5) 0.3231(4) 0.0432(17) Uani 1 1 d . . .
H35A H -0.1042 0.4932 0.2671 0.065 Uiso 1 1 calc R A .
H35B H -0.0244 0.5407 0.3672 0.065 Uiso 1 1 calc R . .
H35C H -0.1491 0.5788 0.3229 0.065 Uiso 1 1 calc R . .
C36 C -0.2194(6) 0.4481(5) 0.4302(4) 0.0350(16) Uani 1 1 d . . .
H36A H -0.1289 0.4831 0.4723 0.052 Uiso 1 1 calc R A .
H36B H -0.2689 0.3798 0.4458 0.052 Uiso 1 1 calc R . .
H36C H -0.2675 0.5031 0.4290 0.052 Uiso 1 1 calc R . .

loop_
_atom_site_aniso_label
_atom_site_aniso_U_11
_atom_site_aniso_U_22
_atom_site_aniso_U_33
_atom_site_aniso_U_23
_atom_site_aniso_U_13
_atom_site_aniso_U_12
I1 0.02126(17) 0.0303(2) 0.02794(18) 0.01094(14) 0.00826(13) 0.01030(14)
Co1 0.0184(3) 0.0167(4) 0.0161(3) 0.0031(3) 0.0035(3) 0.0098(3)
Cl1 0.0543(10) 0.0868(15) 0.1229(18) 0.0296(13) 0.0349(12) 0.0397(10)
Cl2 0.0568(10) 0.0493(11) 0.0557(11) 0.0074(9) 0.0162(9) 0.0126(9)
O1 0.0235(17) 0.0166(18) 0.0196(17) 0.0002(14) 0.0017(14) 0.0151(14)
O2 0.0202(16) 0.0216(18) 0.0204(18) 0.0055(14) 0.0013(14) 0.0162(14)
N1 0.027(2) 0.018(2) 0.015(2) 0.0025(17) 0.0008(18) 0.0116(19)
N2 0.023(2) 0.034(3) 0.019(2) -0.0017(19) 0.0020(18) 0.018(2)
C1 0.017(5) 0.006(5) 0.020(4) 0.002(4) 0.003(4) 0.008(4)
C1 0.021(5) 0.025(5) 0.024(5) 0.007(4) 0.007(4) 0.010(4)
C1S 0.044(3) 0.061(4) 0.038(3) 0.020(3) 0.025(3) 0.020(3)
C2 0.026(3) 0.030(3) 0.022(3) 0.008(2) 0.001(2) 0.019(2)
C2S 0.068(5) 0.086(5) 0.053(4) 0.021(4) 0.001(4) 0.040(4)
C3 0.030(5) 0.024(5) 0.019(5) 0.005(4) 0.006(4) 0.016(4)
C3 0.042(6) 0.025(6) 0.021(5) 0.006(4) 0.005(5) 0.021(5)
C3S 0.040(4) 0.070(5) 0.057(4) 0.021(4) 0.010(3) 0.016(3)
C4 0.026(5) 0.026(5) 0.027(5) 0.002(4) -0.001(4) 0.007(4)
C4 0.017(5) 0.033(6) 0.014(4) -0.002(4) 0.004(4) 0.011(4)
C4S 0.041(3) 0.050(4) 0.049(4) 0.016(3) 0.008(3) 0.008(3)
C5 0.024(3) 0.036(3) 0.019(3) 0.001(2) 0.005(2) 0.018(2)
C6 0.014(4) 0.020(5) 0.012(4) 0.012(3) 0.004(4) 0.008(4)
C6 0.010(5) 0.025(5) 0.016(4) 0.003(4) 0.001(4) 0.011(4)
C7 0.025(3) 0.030(3) 0.021(3) 0.009(2) 0.005(2) 0.011(2)
C8 0.017(2) 0.014(3) 0.021(3) 0.004(2) 0.004(2) 0.009(2)
C9 0.013(2) 0.018(3) 0.022(3) 0.006(2) 0.001(2) 0.004(2)
C10 0.020(2) 0.014(3) 0.032(3) 0.012(2) 0.012(2) 0.014(2)
C11 0.024(3) 0.021(3) 0.018(3) -0.001(2) 0.005(2) 0.010(2)
C12 0.016(2) 0.025(3) 0.018(2) 0.004(2) 0.005(2) 0.012(2)
C13 0.019(2) 0.023(3) 0.018(2) 0.004(2) 0.007(2) 0.014(2)
C14 0.014(2) 0.019(3) 0.034(3) 0.008(2) 0.007(2) 0.010(2)
C15 0.037(3) 0.022(3) 0.111(6) 0.020(4) 0.028(4) 0.018(3)
C16 0.039(3) 0.034(3) 0.036(3) 0.007(3) 0.004(3) 0.027(3)
C17 0.070(4) 0.077(4) 0.034(3) 0.008(3) 0.022(3) 0.062(3)
C18 0.023(3) 0.022(3) 0.019(3) 0.004(2) 0.003(2) 0.011(2)
C19 0.042(3) 0.041(4) 0.026(3) 0.002(3) 0.001(3) 0.021(3)
C20 0.038(3) 0.038(3) 0.019(3) 0.010(2) 0.007(2) 0.024(3)
C21 0.021(3) 0.028(3) 0.030(3) 0.001(2) 0.001(2) 0.011(2)
C22 0.031(3) 0.032(3) 0.018(3) 0.005(2) 0.006(2) 0.019(2)
C23 0.022(2) 0.017(3) 0.016(2) 0.005(2) 0.005(2) 0.012(2)
C24 0.012(2) 0.020(3) 0.021(3) 0.007(2) 0.004(2) 0.005(2)
C25 0.018(2) 0.016(3) 0.024(3) 0.012(2) 0.007(2) 0.009(2)
C26 0.024(3) 0.022(3) 0.020(3) 0.005(2) 0.003(2) 0.014(2)
C27 0.014(2) 0.015(3) 0.028(3) 0.008(2) 0.008(2) 0.007(2)
C28 0.025(2) 0.015(3) 0.024(3) 0.008(2) 0.013(2) 0.012(2)
C29 0.021(2) 0.024(3) 0.023(3) 0.006(2) 0.009(2) 0.006(2)
C30 0.029(3) 0.033(3) 0.020(3) 0.000(2) 0.004(2) 0.014(2)
C31 0.031(3) 0.044(4) 0.025(3) 0.011(3) 0.018(2) 0.015(3)
C32 0.042(3) 0.041(3) 0.025(3) 0.017(2) 0.015(2) 0.027(3)
C33 0.022(2) 0.026(3) 0.032(3) 0.011(2) 0.012(2) 0.022(2)
C34 0.032(3) 0.059(4) 0.038(3) 0.004(3) 0.005(3) 0.033(3)
C35 0.058(3) 0.034(3) 0.066(4) 0.025(3) 0.041(3) 0.031(3)
C36 0.042(3) 0.036(3) 0.038(3) 0.008(3) 0.015(3) 0.027(3)

loop_
_atom_type_symbol
_atom_type_description
_atom_type_scat_dispersion_real
_atom_type_scat_dispersion_imag
_atom_type_scat_source
C C 0.0033 0.0016 'International Tables Vol C Tables 4.2.6.8 and 6.1.1.4'
H H 0.0000 0.0000 'International Tables Vol C Tables 4.2.6.8 and 6.1.1.4'
N N 0.0061 0.0033 'International Tables Vol C Tables 4.2.6.8 and 6.1.1.4'
O O 0.0106 0.0060 'International Tables Vol C Tables 4.2.6.8 and 6.1.1.4'
Cl Cl 0.1484 0.1585 'International Tables Vol C Tables 4.2.6.8 and 6.1.1.4'
Co Co 0.3494 0.9721 'International Tables Vol C Tables 4.2.6.8 and 6.1.1.4'
I I -0.4742 1.8119 'International Tables Vol C Tables 4.2.6.8 and 6.1.1.4'

loop_
_geom_angle_atom_site_label_1
_geom_angle_atom_site_label_2
_geom_angle_atom_site_label_3
_geom_angle
_geom_angle_site_symmetry_1
_geom_angle_site_symmetry_3
_geom_angle_publ_flag
O1 Co1 O2 86.13(15) . . ?
O1 Co1 N2 161.11(18) . . ?
O2 Co1 N2 93.56(18) . . ?
O1 Co1 N1 93.04(17) . . ?
O2 Co1 N1 171.42(17) . . ?
N2 Co1 N1 84.46(19) . . ?
O1 Co1 I1 100.62(12) . . ?
O2 Co1 I1 95.76(11) . . ?
N2 Co1 I1 98.21(14) . . ?
N1 Co1 I1 92.79(14) . . ?
C13 O1 Co1 129.3(3) . . ?
C24 O2 Co1 129.2(3) . . ?
C7 N1 C1 119.2(6) . . ?
C7 N1 C1 119.9(6) . . ?
C1 N1 C1 26.3(5) . . ?
C7 N1 Co1 126.8(4) . . ?
C1 N1 Co1 111.5(5) . . ?
C1 N1 Co1 112.5(5) . . ?
C22 N2 C6 119.3(6) . . ?
C22 N2 C6 119.6(6) . . ?
C6 N2 C6 31.9(5) . . ?
C22 N2 Co1 125.8(4) . . ?
C6 N2 Co1 112.8(5) . . ?
C6 N2 Co1 112.2(5) . . ?
N1 C1 C2 118.6(8) . . ?
N1 C1 C6 101.0(7) . . ?
C2 C1 C6 109.2(9) . . ?
C6 C1 N1 106.4(8) . . ?
C6 C1 C2 113.9(8) . . ?
N1 C1 C2 114.2(8) . . ?
Cl2 C1S Cl1 112.2(4) . . ?
C3 C2 C1 111.3(7) . . ?
C3 C2 C1 114.0(7) . . ?
C1 C2 C1 25.8(5) . . ?
C3 C2 C3 25.6(6) . . ?
C1 C2 C3 116.3(7) . . ?
C1 C2 C3 106.9(7) . . ?
C2 C3 C4 122.2(9) . . ?
C4 C3 C2 118.7(10) . . ?
C4S C3S C2S 114.9(6) . . ?
C3 C4 C5 118.6(9) . . ?
C3 C4 C5 127.2(11) . . ?
C4S C4S C3S 115.2(7) 2_645 . ?
C6 C5 C4 110.5(7) . . ?
C6 C5 C6 31.6(5) . . ?
C4 C5 C6 116.3(7) . . ?
C6 C5 C4 115.1(7) . . ?
C4 C5 C4 28.0(6) . . ?
C6 C5 C4 104.8(7) . . ?
C1 C6 N2 101.9(8) . . ?
C1 C6 C5 109.7(7) . . ?
N2 C6 C5 111.2(7) . . ?
C5 C6 N2 118.3(7) . . ?
C5 C6 C1 109.0(9) . . ?
N2 C6 C1 101.6(7) . . ?
N1 C7 C8 125.0(5) . . ?
C7 C8 C9 117.8(4) . . ?
C7 C8 C13 121.4(5) . . ?
C9 C8 C13 120.7(4) . . ?
C10 C9 C8 122.2(5) . . ?
C9 C10 C11 116.0(5) . . ?
C9 C10 C14 123.5(5) . . ?
C11 C10 C14 120.2(4) . . ?
C12 C11 C10 125.5(5) . . ?
C11 C12 C13 117.0(4) . . ?
C11 C12 C18 121.8(4) . . ?
C13 C12 C18 121.2(5) . . ?
O1 C13 C8 122.7(4) . . ?
O1 C13 C12 118.8(4) . . ?
C8 C13 C12 118.4(5) . . ?
C17 C14 C16 107.9(5) . . ?
C17 C14 C15 109.8(5) . . ?
C16 C14 C15 108.3(5) . . ?
C17 C14 C10 111.0(5) . . ?
C16 C14 C10 112.3(4) . . ?
C15 C14 C10 107.5(4) . . ?
C19 C18 C20 107.2(5) . . ?
C19 C18 C12 112.8(5) . . ?
C20 C18 C12 109.6(4) . . ?
C19 C18 C21 107.4(4) . . ?
C20 C18 C21 109.7(5) . . ?
C12 C18 C21 110.0(4) . . ?
N2 C22 C23 126.7(5) . . ?
C24 C23 C28 121.4(5) . . ?
C24 C23 C22 121.3(5) . . ?
C28 C23 C22 117.2(5) . . ?
O2 C24 C23 122.1(4) . . ?
O2 C24 C25 119.7(4) . . ?
C23 C24 C25 118.3(5) . . ?
C26 C25 C24 116.9(5) . . ?
C26 C25 C29 121.5(5) . . ?
C24 C25 C29 121.6(5) . . ?
C25 C26 C27 126.2(5) . . ?
C28 C27 C26 116.8(5) . . ?
C28 C27 C33 122.7(5) . . ?
C26 C27 C33 120.3(5) . . ?
C27 C28 C23 120.2(5) . . ?
C32 C29 C25 112.1(5) . . ?
C32 C29 C31 108.2(5) . . ?
C25 C29 C31 110.2(4) . . ?
C32 C29 C30 107.0(4) . . ?
C25 C29 C30 110.6(4) . . ?
C31 C29 C30 108.6(5) . . ?
C35 C33 C34 111.5(5) . . ?
C35 C33 C36 109.7(5) . . ?
C34 C33 C36 107.8(5) . . ?
C35 C33 C27 106.1(4) . . ?
C34 C33 C27 110.0(4) . . ?
C36 C33 C27 111.7(5) . . ?

loop_
_geom_bond_atom_site_label_1
_geom_bond_atom_site_label_2
_geom_bond_distance
_geom_bond_site_symmetry_2
_geom_bond_publ_flag
I1 Co1 2.7144(11) . ?
Co1 O1 1.828(3) . ?
Co1 O2 1.858(3) . ?
Co1 N2 1.866(4) . ?
Co1 N1 1.877(4) . ?
Cl1 C1S 1.760(7) . ?
Cl2 C1S 1.739(8) . ?
O1 C13 1.325(6) . ?
O2 C24 1.318(6) . ?
N1 C7 1.305(7) . ?
N1 C1 1.476(11) . ?
N1 C1 1.519(12) . ?
N2 C22 1.300(7) . ?
N2 C6 1.497(10) . ?
N2 C6 1.539(11) . ?
C1 C2 1.515(12) . ?
C1 C6 1.537(16) . ?
C1 C6 1.505(16) . ?
C1 C2 1.543(12) . ?
C2 C3 1.480(12) . ?
C2 C3 1.624(14) . ?
C2S C3S 1.533(11) . ?
C3 C4 1.459(17) . ?
C3 C4 1.244(18) . ?
C3S C4S 1.523(11) . ?
C4 C5 1.524(12) . ?
C4 C5 1.569(13) . ?
C4S C4S 1.495(15) 2_645 ?
C5 C6 1.487(12) . ?
C5 C6 1.566(11) . ?
C7 C8 1.421(7) . ?
C8 C9 1.420(7) . ?
C8 C13 1.422(7) . ?
C9 C10 1.363(7) . ?
C10 C11 1.430(7) . ?
C10 C14 1.533(7) . ?
C11 C12 1.387(8) . ?
C12 C13 1.442(7) . ?
C12 C18 1.526(7) . ?
C14 C17 1.515(8) . ?
C14 C16 1.519(7) . ?
C14 C15 1.529(8) . ?
C18 C19 1.524(8) . ?
C18 C20 1.524(8) . ?
C18 C21 1.557(7) . ?
C22 C23 1.425(7) . ?
C23 C24 1.409(7) . ?
C23 C28 1.419(7) . ?
C24 C25 1.440(7) . ?
C25 C26 1.371(7) . ?
C25 C29 1.532(7) . ?
C26 C27 1.394(7) . ?
C27 C28 1.385(7) . ?
C27 C33 1.560(7) . ?
C29 C32 1.525(8) . ?
C29 C31 1.535(7) . ?
C29 C30 1.545(7) . ?
C33 C35 1.522(8) . ?
C33 C34 1.524(7) . ?
C33 C36 1.530(8) . ?
